data_2243575
loop_
_publ_author_name
'Hall, Charlie L.'
'Hamilton, Victoria'
'Potticary, Jason'
'Cremeens, Matthew E.'
'Pridmore, Natalie E.'
'Sparkes, Hazel A.'
'D'ambruoso, Gemma D.'
'Warren, Stephen D.'
'Matsumoto, Masaomi'
'Hall, Simon R.'

_publ_section_title
;
 Crystal structures of three functionalized chalcones:
 4'-dimethylamino-3-nitrochalcone, 3-dimethylamino-3'-nitrochalcone and
 3'-nitrochalcone
;
_journal_coeditor_code DX2030
_journal_issue 10
_journal_name_full 'Acta Crystallographica Section E'
_journal_page_first 1599
_journal_page_last 1604
_journal_paper_doi 10.1107/S2056989020011858
_journal_volume 76
_journal_year 2020
_chemical_formula_moiety 'C17 H16 N2 O3'
_chemical_formula_sum 'C17 H16 N2 O3'
_chemical_formula_weight 296.32
_chemical_name_common 4'-Dimethylamino,3-nitrochalcone
_chemical_name_systematic
;
1-[4-(Dimethylamino)phenyl]-3-(3-nitrophenyl)prop-2-en-1-one
;
_space_group_crystal_system monoclinic
_space_group_IT_number 14
_space_group_name_Hall '-P 2ybc'
_space_group_name_H-M_alt 'P 1 21/c 1'
_atom_sites_solution_hydrogens mixed
_atom_sites_solution_primary iterative
_atom_sites_solution_secondary difmap
_cell_angle_alpha 90
_cell_angle_beta 90.761(3)
_cell_angle_gamma 90
_cell_formula_units_Z 4
_cell_length_a 17.3171(7)
_cell_length_b 7.0708(3)
_cell_length_c 11.3487(4)
_cell_measurement_reflns_used 2510
_cell_measurement_temperature 100
_cell_measurement_theta_max 27.67
_cell_measurement_theta_min 2.35
_cell_volume 1389.48(10)
_computing_cell_refinement
;
SAINT (Bruker, 2016)
;
_computing_data_collection
;
APEX2 (Bruker, 2016)
;
_computing_data_reduction
;
SAINT (Bruker, 2016)
;
_computing_molecular_graphics
;
<i>OLEX2</i> (Dolomanov et al., 2009) and Mercury (Macrae et
al., 2020)
;
_computing_publication_material
;
<i>OLEX2</i> (Dolomanov et al., 2009)
;
_computing_structure_refinement
;
ShelXL (Sheldrick, 2015)
;
_computing_structure_solution
;
Superflip (Palatinus & Chapuis, 2007; Palatinus & van der Lee,
2008;
Palatinus et al., 2012)
;
_diffrn_ambient_temperature 100.04
_diffrn_detector 'Bruker area detector'
_diffrn_measured_fraction_theta_full 1.000
_diffrn_measured_fraction_theta_max 0.998
_diffrn_measurement_device 'Bruker Apex II Kappa CCD area detector'
_diffrn_measurement_device_type 'Bruker APEXII Kappa CCD area detector'
_diffrn_measurement_method '\f and \w scans'
_diffrn_radiation_monochromator graphite
_diffrn_radiation_type MoK\a
_diffrn_radiation_wavelength 0.71073
_diffrn_reflns_av_R_equivalents 0.0338
_diffrn_reflns_av_unetI/netI 0.0326
_diffrn_reflns_limit_h_max 22
_diffrn_reflns_limit_h_min -22
_diffrn_reflns_limit_k_max 9
_diffrn_reflns_limit_k_min -9
_diffrn_reflns_limit_l_max 14
_diffrn_reflns_limit_l_min -14
_diffrn_reflns_number 12270
_diffrn_reflns_theta_full 25.242
_diffrn_reflns_theta_max 27.918
_diffrn_reflns_theta_min 2.352
_diffrn_source 'fine-focus sealed tube'
_diffrn_standards_number 0
_exptl_absorpt_coefficient_mu 0.099
_exptl_absorpt_correction_T_max 0.7456
_exptl_absorpt_correction_T_min 0.6661
_exptl_absorpt_correction_type multi-scan
_exptl_absorpt_process_details
;
(SADABS; Bruker, 2016)
;
_exptl_crystal_colour 'clear yellow'
_exptl_crystal_density_diffrn 1.416
_exptl_crystal_description plate
_exptl_crystal_F_000 624
_exptl_crystal_size_max 0.39
_exptl_crystal_size_mid 0.35
_exptl_crystal_size_min 0.188
_refine_diff_density_max 0.308
_refine_diff_density_min -0.283
_refine_ls_extinction_method none
_refine_ls_goodness_of_fit_ref 1.039
_refine_ls_hydrogen_treatment mixed
_refine_ls_matrix_type full
_refine_ls_number_parameters 212
_refine_ls_number_reflns 3320
_refine_ls_number_restraints 0
_refine_ls_restrained_S_all 1.039
_refine_ls_R_factor_all 0.0593
_refine_ls_R_factor_gt 0.0428
_refine_ls_shift/su_max 0.000
_refine_ls_shift/su_mean 0.000
_refine_ls_structure_factor_coef Fsqd
_refine_ls_weighting_details 'w=1/[\s^2^(Fo^2^)+(0.0678P)^2^+0.1379P] where P=(Fo^2^+2Fc^2^)/3'
_refine_ls_weighting_scheme calc
_refine_ls_wR_factor_gt 0.1127
_refine_ls_wR_factor_ref 0.1228
_reflns_number_gt 2561
_reflns_number_total 3320
_reflns_threshold_expression 'I > 2\s(I)'
_cod_data_source_file dx2030sup1.cif
_cod_data_source_block Gp8m
_cod_database_code 2243575
_shelx_space_group_comment
;
The symmetry employed for this shelxl refinement is uniquely defined
by the following loop, which should always be used as a source of
symmetry information in preference to the above space-group names.
They are only intended as comments.
;
_shelx_estimated_absorpt_t_min 0.963
_shelx_estimated_absorpt_t_max 0.982

loop_
_space_group_symop_operation_xyz
'x, y, z'
'-x, y+1/2, -z+1/2'
'-x, -y, -z'
'x, -y-1/2, z-1/2'

loop_
_atom_site_type_symbol
_atom_site_label
_atom_site_fract_x
_atom_site_fract_y
_atom_site_fract_z
_atom_site_U_iso_or_equiv
_atom_site_adp_type
_atom_site_calc_flag
_atom_site_occupancy
_atom_site_disorder_assembly
_atom_site_disorder_group
O O1 0.40268(5) 0.64764(14) 0.01669(8) 0.0193(2) Uani d 1 . .
N N1 0.07275(6) 0.53937(17) 0.25056(10) 0.0205(3) Uani d 1 . .
C C1 0.38550(7) 0.64612(17) 0.12161(11) 0.0145(3) Uani d 1 . .
O O2 0.81017(6) 0.60742(15) 0.17555(9) 0.0254(3) Uani d 1 . .
N N2 0.79887(6) 0.59843(16) 0.28197(10) 0.0189(3) Uani d 1 . .
C C2 0.44638(7) 0.65714(18) 0.21487(12) 0.0162(3) Uani d 1 . .
H H2 0.432687 0.695454 0.292062 0.019 Uiso calc 1 . .
O O3 0.85104(6) 0.57987(16) 0.35600(9) 0.0292(3) Uani d 1 . .
C C3 0.51981(7) 0.61451(17) 0.19275(12) 0.0156(3) Uani d 1 . .
H H3 0.532011 0.578168 0.114587 0.019 Uiso calc 1 . .
C C4 0.30435(7) 0.62866(17) 0.15869(11) 0.0141(3) Uani d 1 . .
C C5 0.24711(7) 0.59749(18) 0.07252(11) 0.0154(3) Uani d 1 . .
H H5 0.261307 0.595641 -0.008048 0.019 Uiso calc 1 . .
C C6 0.17102(8) 0.56948(18) 0.10089(12) 0.0168(3) Uani d 1 . .
H H6 0.133772 0.548627 0.040059 0.020 Uiso calc 1 . .
C C7 0.14770(7) 0.57146(18) 0.22001(11) 0.0155(3) Uani d 1 . .
C C8 0.20495(7) 0.60892(18) 0.30661(12) 0.0172(3) Uani d 1 . .
H H8 0.190843 0.615961 0.387096 0.021 Uiso calc 1 . .
C C9 0.28085(7) 0.63541(18) 0.27630(12) 0.0163(3) Uani d 1 . .
H H9 0.318238 0.658831 0.336557 0.020 Uiso calc 1 . .
C C10 0.58321(7) 0.61938(17) 0.27977(11) 0.0149(3) Uani d 1 . .
C C11 0.65932(7) 0.60289(18) 0.24156(11) 0.0154(3) Uani d 1 . .
H H11 0.669921 0.586105 0.160316 0.018 Uiso calc 1 . .
C C12 0.71904(7) 0.61135(17) 0.32371(12) 0.0159(3) Uani d 1 . .
C C13 0.70704(8) 0.62847(18) 0.44304(12) 0.0176(3) Uani d 1 . .
H H13 0.749151 0.632712 0.497489 0.021 Uiso calc 1 . .
C C14 0.63139(8) 0.63927(18) 0.48083(12) 0.0187(3) Uani d 1 . .
H H14 0.621331 0.647757 0.562745 0.022 Uiso calc 1 . .
C C15 0.57042(8) 0.63789(18) 0.40118(12) 0.0174(3) Uani d 1 . .
H H15 0.519110 0.649624 0.428883 0.021 Uiso calc 1 . .
C C16 0.01685(9) 0.4836(2) 0.16067(14) 0.0246(3) Uani d 1 . .
C C17 0.05477(8) 0.5002(2) 0.37305(12) 0.0235(3) Uani d 1 . .
H H17A 0.083637 0.388553 0.399692 0.035 Uiso calc 1 . .
H H17B -0.000728 0.476410 0.380111 0.035 Uiso calc 1 . .
H H17C 0.069292 0.609223 0.421831 0.035 Uiso calc 1 . .
H H16A 0.0117(10) 0.580(2) 0.0989(16) 0.033(5) Uiso d 1 . .
H H16B 0.0326(10) 0.362(2) 0.1247(15) 0.035(5) Uiso d 1 . .
H H16C -0.0330(12) 0.467(3) 0.1955(17) 0.049(5) Uiso d 1 . .

loop_
_atom_site_aniso_label
_atom_site_aniso_U_11
_atom_site_aniso_U_22
_atom_site_aniso_U_33
_atom_site_aniso_U_12
_atom_site_aniso_U_13
_atom_site_aniso_U_23
O1 0.0175(5) 0.0265(5) 0.0139(5) 0.0000(4) 0.0017(4) 0.0010(4)
N1 0.0131(6) 0.0338(7) 0.0144(6) -0.0006(5) 0.0011(4) -0.0003(5)
C1 0.0165(7) 0.0124(6) 0.0147(6) 0.0013(5) 0.0006(5) -0.0002(5)
O2 0.0188(5) 0.0376(6) 0.0199(5) -0.0004(4) 0.0024(4) -0.0025(4)
N2 0.0158(6) 0.0198(6) 0.0210(6) 0.0003(4) -0.0025(5) -0.0024(5)
C2 0.0175(7) 0.0163(6) 0.0148(6) -0.0001(5) -0.0003(5) -0.0010(5)
O3 0.0167(5) 0.0425(7) 0.0281(6) 0.0048(4) -0.0078(4) -0.0017(5)
C3 0.0174(7) 0.0157(6) 0.0136(6) -0.0008(5) -0.0001(5) 0.0003(5)
C4 0.0154(6) 0.0121(6) 0.0147(7) 0.0008(5) -0.0005(5) 0.0002(5)
C5 0.0182(6) 0.0164(6) 0.0117(6) 0.0021(5) 0.0010(5) -0.0005(5)
C6 0.0156(6) 0.0202(7) 0.0143(6) 0.0005(5) -0.0037(5) -0.0008(5)
C7 0.0151(6) 0.0160(6) 0.0154(6) 0.0016(5) 0.0002(5) 0.0006(5)
C8 0.0187(7) 0.0220(7) 0.0111(6) 0.0019(5) 0.0010(5) 0.0001(5)
C9 0.0168(7) 0.0181(7) 0.0140(6) 0.0007(5) -0.0027(5) -0.0009(5)
C10 0.0163(6) 0.0127(6) 0.0157(7) 0.0001(5) -0.0006(5) 0.0005(5)
C11 0.0169(7) 0.0149(6) 0.0143(6) 0.0006(5) -0.0005(5) -0.0003(5)
C12 0.0152(6) 0.0145(6) 0.0181(7) 0.0018(5) -0.0006(5) 0.0000(5)
C13 0.0188(7) 0.0163(7) 0.0176(7) 0.0005(5) -0.0054(5) -0.0004(5)
C14 0.0254(7) 0.0185(7) 0.0122(6) -0.0001(5) 0.0003(5) -0.0007(5)
C15 0.0164(7) 0.0175(7) 0.0183(7) 0.0003(5) 0.0017(5) -0.0009(5)
C16 0.0148(7) 0.0382(9) 0.0207(8) -0.0023(6) -0.0002(6) -0.0016(7)
C17 0.0168(7) 0.0359(8) 0.0181(7) 0.0008(6) 0.0046(5) 0.0051(6)

loop_
_atom_type_symbol
_atom_type_description
_atom_type_scat_dispersion_real
_atom_type_scat_dispersion_imag
_atom_type_scat_source
C C 0.0033 0.0016 'International Tables Vol C Tables 4.2.6.8 and 6.1.1.4'
H H 0.0000 0.0000 'International Tables Vol C Tables 4.2.6.8 and 6.1.1.4'
N N 0.0061 0.0033 'International Tables Vol C Tables 4.2.6.8 and 6.1.1.4'
O O 0.0106 0.0060 'International Tables Vol C Tables 4.2.6.8 and 6.1.1.4'

loop_
_geom_angle_atom_site_label_1
_geom_angle_atom_site_label_2
_geom_angle_atom_site_label_3
_geom_angle_site_symmetry_1
_geom_angle_site_symmetry_3
_geom_angle
_geom_angle_publ_flag
C7 N1 C16 . . 119.57(11) ?
C7 N1 C17 . . 119.33(11) ?
C16 N1 C17 . . 118.06(12) ?
O1 C1 C2 . . 120.67(11) ?
O1 C1 C4 . . 121.28(12) ?
C4 C1 C2 . . 118.04(11) ?
O2 N2 O3 . . 123.44(11) ?
O2 N2 C12 . . 118.47(11) ?
O3 N2 C12 . . 118.09(11) ?
C1 C2 H2 . . 119.2 ?
C3 C2 C1 . . 121.55(12) ?
C3 C2 H2 . . 119.2 ?
C2 C3 H3 . . 117.5 ?
C2 C3 C10 . . 125.07(12) ?
C10 C3 H3 . . 117.5 ?
C5 C4 C1 . . 118.77(11) ?
C5 C4 C9 . . 117.30(12) ?
C9 C4 C1 . . 123.90(12) ?
C4 C5 H5 . . 119.0 ?
C6 C5 C4 . . 122.05(12) ?
C6 C5 H5 . . 119.0 ?
C5 C6 H6 . . 119.7 ?
C5 C6 C7 . . 120.56(12) ?
C7 C6 H6 . . 119.7 ?
N1 C7 C6 . . 121.62(12) ?
N1 C7 C8 . . 121.00(12) ?
C8 C7 C6 . . 117.38(12) ?
C7 C8 H8 . . 119.5 ?
C9 C8 C7 . . 121.06(12) ?
C9 C8 H8 . . 119.5 ?
C4 C9 H9 . . 119.2 ?
C8 C9 C4 . . 121.59(12) ?
C8 C9 H9 . . 119.2 ?
C11 C10 C3 . . 119.30(12) ?
C11 C10 C15 . . 118.27(12) ?
C15 C10 C3 . . 122.42(12) ?
C10 C11 H11 . . 120.4 ?
C12 C11 C10 . . 119.11(12) ?
C12 C11 H11 . . 120.4 ?
C11 C12 N2 . . 118.52(12) ?
C13 C12 N2 . . 118.48(12) ?
C13 C12 C11 . . 122.99(12) ?
C12 C13 H13 . . 121.2 ?
C12 C13 C14 . . 117.67(12) ?
C14 C13 H13 . . 121.2 ?
C13 C14 H14 . . 119.5 ?
C15 C14 C13 . . 120.98(13) ?
C15 C14 H14 . . 119.5 ?
C10 C15 H15 . . 119.5 ?
C14 C15 C10 . . 120.91(12) ?
C14 C15 H15 . . 119.5 ?
N1 C16 H16A . . 111.4(10) ?
N1 C16 H16B . . 109.9(10) ?
N1 C16 H16C . . 109.8(11) ?
H16A C16 H16B . . 109.4(14) ?
H16A C16 H16C . . 107.8(15) ?
H16B C16 H16C . . 108.4(14) ?
N1 C17 H17A . . 109.5 ?
N1 C17 H17B . . 109.5 ?
N1 C17 H17C . . 109.5 ?
H17A C17 H17B . . 109.5 ?
H17A C17 H17C . . 109.5 ?
H17B C17 H17C . . 109.5 ?

loop_
_geom_bond_atom_site_label_1
_geom_bond_atom_site_label_2
_geom_bond_site_symmetry_2
_geom_bond_distance
_geom_bond_publ_flag
O1 C1 . 1.2312(15) ?
N1 C7 . 1.3668(16) ?
N1 C16 . 1.4516(18) ?
N1 C17 . 1.4552(17) ?
C1 C2 . 1.4860(18) ?
C1 C4 . 1.4775(17) ?
O2 N2 . 1.2277(15) ?
N2 O3 . 1.2326(14) ?
N2 C12 . 1.4700(17) ?
C2 H2 . 0.9500 ?
C2 C3 . 1.3339(18) ?
C3 H3 . 0.9500 ?
C3 C10 . 1.4672(18) ?
C4 C5 . 1.4005(17) ?
C4 C9 . 1.4013(18) ?
C5 H5 . 0.9500 ?
C5 C6 . 1.3749(18) ?
C6 H6 . 0.9500 ?
C6 C7 . 1.4161(18) ?
C7 C8 . 1.4117(18) ?
C8 H8 . 0.9500 ?
C8 C9 . 1.3759(18) ?
C9 H9 . 0.9500 ?
C10 C11 . 1.3979(18) ?
C10 C15 . 1.4045(18) ?
C11 H11 . 0.9500 ?
C11 C12 . 1.3845(18) ?
C12 C13 . 1.3781(18) ?
C13 H13 . 0.9500 ?
C13 C14 . 1.3861(19) ?
C14 H14 . 0.9500 ?
C14 C15 . 1.3808(19) ?
C15 H15 . 0.9500 ?
C16 H16A . 0.983(18) ?
C16 H16B . 0.989(17) ?
C16 H16C . 0.96(2) ?
C17 H17A . 0.9800 ?
C17 H17B . 0.9800 ?
C17 H17C . 0.9800 ?

loop_
_geom_hbond_atom_site_label_D
_geom_hbond_atom_site_label_H
_geom_hbond_atom_site_label_A
_geom_hbond_site_symmetry_A
_geom_hbond_distance_DH
_geom_hbond_distance_HA
_geom_hbond_distance_DA
_geom_hbond_angle_DHA
_geom_hbond_publ_flag
C3 H3 O1 3_665 0.95 2.47 3.3124(16) 148.0 yes
C5 H5 O2 3_665 0.95 2.67 3.3067(17) 124.6 yes
C11 H11 O1 3_665 0.95 2.88 3.5773(16) 131.4 yes
C15 H15 O1 4_576 0.95 2.68 3.5435(16) 151.9 yes
C17 H17B O3 1_455 0.98 2.68 3.5755(17) 152.1 yes

loop_
_geom_torsion_atom_site_label_1
_geom_torsion_atom_site_label_2
_geom_torsion_atom_site_label_3
_geom_torsion_atom_site_label_4
_geom_torsion_site_symmetry_1
_geom_torsion_site_symmetry_2
_geom_torsion_site_symmetry_3
_geom_torsion_site_symmetry_4
_geom_torsion
_geom_torsion_publ_flag
O1 C1 C2 C3 . . . . -19.7(2) ?
O1 C1 C4 C5 . . . . 5.38(18) ?
O1 C1 C4 C9 . . . . -176.74(12) ?
N1 C7 C8 C9 . . . . 177.95(12) ?
C1 C2 C3 C10 . . . . -179.22(11) ?
C1 C4 C5 C6 . . . . 176.37(12) ?
C1 C4 C9 C8 . . . . -176.68(12) ?
O2 N2 C12 C11 . . . . 10.09(18) ?
O2 N2 C12 C13 . . . . -170.87(11) ?
N2 C12 C13 C14 . . . . -179.61(11) ?
C2 C1 C4 C5 . . . . -173.15(11) ?
C2 C1 C4 C9 . . . . 4.74(18) ?
C2 C3 C10 C11 . . . . -169.23(13) ?
C2 C3 C10 C15 . . . . 11.5(2) ?
O3 N2 C12 C11 . . . . -170.20(12) ?
O3 N2 C12 C13 . . . . 8.84(18) ?
C3 C10 C11 C12 . . . . 178.72(12) ?
C3 C10 C15 C14 . . . . 179.07(12) ?
C4 C1 C2 C3 . . . . 158.84(12) ?
C4 C5 C6 C7 . . . . 0.1(2) ?
C5 C4 C9 C8 . . . . 1.23(19) ?
C5 C6 C7 N1 . . . . -178.37(12) ?
C5 C6 C7 C8 . . . . 1.93(19) ?
C6 C7 C8 C9 . . . . -2.35(19) ?
C7 C8 C9 C4 . . . . 0.8(2) ?
C9 C4 C5 C6 . . . . -1.66(19) ?
C10 C11 C12 N2 . . . . -178.54(11) ?
C10 C11 C12 C13 . . . . 2.5(2) ?
C11 C10 C15 C14 . . . . -0.17(19) ?
C11 C12 C13 C14 . . . . -0.61(19) ?
C12 C13 C14 C15 . . . . -1.66(19) ?
C13 C14 C15 C10 . . . . 2.1(2) ?
C15 C10 C11 C12 . . . . -2.01(18) ?
C16 N1 C7 C6 . . . . 6.14(19) ?
C16 N1 C7 C8 . . . . -174.17(13) ?
C17 N1 C7 C6 . . . . 166.08(12) ?
C17 N1 C7 C8 . . . . -14.22(19) ?

_cod_database_fobs_code 2243575
